data_2235995
loop_
_publ_author_name
'Kammer, Michael N.'
'Koplitz, Lynn V.'
'Mague, Joel T.'

_publ_section_title
;
 4-Cyano-1-methylpyridinium iodide
;
_journal_coeditor_code SU2473
_journal_issue 8
_journal_name_full 'Acta Crystallographica Section E'
_journal_page_first o2514
_journal_paper_doi 10.1107/S1600536812032230
_journal_volume 68
_journal_year 2012
_chemical_formula_iupac 'C7 H7 N2 +, I -'
_chemical_formula_moiety 'C7 H7 N2 +, I -'
_chemical_formula_sum 'C7 H7 I N2'
_chemical_formula_weight 246.05
_chemical_name_systematic
;
4-Cyano-1-methylpyridinium iodide
;
_space_group_IT_number 14
_symmetry_cell_setting monoclinic
_symmetry_space_group_name_Hall '-P 2yn'
_symmetry_space_group_name_H-M 'P 1 21/n 1'
_atom_sites_solution_hydrogens geom
_atom_sites_solution_primary direct
_atom_sites_solution_secondary difmap
_audit_creation_method SHELXL-97
_cell_angle_alpha 90.00
_cell_angle_beta 99.6790(10)
_cell_angle_gamma 90.00
_cell_formula_units_Z 4
_cell_length_a 5.0734(3)
_cell_length_b 11.4528(7)
_cell_length_c 15.0751(9)
_cell_measurement_reflns_used 8899
_cell_measurement_temperature 100(2)
_cell_measurement_theta_max 28.64
_cell_measurement_theta_min 2.25
_cell_volume 863.46(9)
_computing_cell_refinement 'SAINT (Bruker, 2009)'
_computing_data_collection 'APEX2 (Bruker, 2010)'
_computing_data_reduction 'SAINT (Bruker, 2009)'
_computing_molecular_graphics 'SHELXTL (Sheldrick, 2008)'
_computing_publication_material 'SHELXTL (Sheldrick, 2008)'
_computing_structure_refinement 'SHELXL97 (Sheldrick, 2008)'
_computing_structure_solution 'SHELXS97 (Sheldrick, 2008)'
_diffrn_ambient_temperature 100(2)
_diffrn_measured_fraction_theta_full 1.000
_diffrn_measured_fraction_theta_max 1.000
_diffrn_measurement_device_type 'Bruker SMART APEX CCD'
_diffrn_measurement_method '\f and \w scans'
_diffrn_radiation_monochromator graphite
_diffrn_radiation_source 'fine-focus sealed tube'
_diffrn_radiation_type MoK\a
_diffrn_radiation_wavelength 0.71073
_diffrn_reflns_av_R_equivalents 0.0399
_diffrn_reflns_av_sigmaI/netI 0.0238
_diffrn_reflns_limit_h_max 6
_diffrn_reflns_limit_h_min -6
_diffrn_reflns_limit_k_max 14
_diffrn_reflns_limit_k_min -14
_diffrn_reflns_limit_l_max 18
_diffrn_reflns_limit_l_min -18
_diffrn_reflns_number 12786
_diffrn_reflns_theta_full 26.50
_diffrn_reflns_theta_max 26.50
_diffrn_reflns_theta_min 2.25
_exptl_absorpt_coefficient_mu 3.638
_exptl_absorpt_correction_T_max 0.8362
_exptl_absorpt_correction_T_min 0.6143
_exptl_absorpt_correction_type multi-scan
_exptl_absorpt_process_details '(SADABS; Sheldrick, 1996)'
_exptl_crystal_colour yellow
_exptl_crystal_density_diffrn 1.893
_exptl_crystal_density_method 'not measured'
_exptl_crystal_description plates
_exptl_crystal_F_000 464
_exptl_crystal_size_max 0.14
_exptl_crystal_size_mid 0.07
_exptl_crystal_size_min 0.05
_refine_diff_density_max 0.884
_refine_diff_density_min -0.467
_refine_ls_extinction_method none
_refine_ls_goodness_of_fit_ref 1.069
_refine_ls_hydrogen_treatment constr
_refine_ls_matrix_type full
_refine_ls_number_parameters 92
_refine_ls_number_reflns 1792
_refine_ls_number_restraints 0
_refine_ls_restrained_S_all 1.069
_refine_ls_R_factor_all 0.0251
_refine_ls_R_factor_gt 0.0201
_refine_ls_shift/su_max 0.002
_refine_ls_shift/su_mean 0.000
_refine_ls_structure_factor_coef Fsqd
_refine_ls_weighting_details 'calc w=1/[\s^2^(Fo^2^)+(0.0159P)^2^+1.1195P] where P=(Fo^2^+2Fc^2^)/3'
_refine_ls_weighting_scheme calc
_refine_ls_wR_factor_gt 0.0454
_refine_ls_wR_factor_ref 0.0476
_reflns_number_gt 1572
_reflns_number_total 1792
_reflns_threshold_expression I>2\s(I)
_cod_data_source_file su2473.cif
_cod_data_source_block I
_cod_original_sg_symbol_H-M 'P 21/n'
_cod_database_code 2235995
_cod_database_fobs_code 2235995

loop_
_symmetry_equiv_pos_as_xyz
'x, y, z'
'-x+1/2, y+1/2, -z+1/2'
'-x, -y, -z'
'x-1/2, -y-1/2, z-1/2'

loop_
_atom_site_type_symbol
_atom_site_label
_atom_site_fract_x
_atom_site_fract_y
_atom_site_fract_z
_atom_site_U_iso_or_equiv
_atom_site_adp_type
_atom_site_calc_flag
_atom_site_refinement_flags
_atom_site_occupancy
_atom_site_symmetry_multiplicity
I I1 0.95185(3) 0.378404(15) 0.854589(12) 0.02114(7) Uani d . 1 1
N N1 0.6792(5) 0.3458(2) 0.18850(15) 0.0201(5) Uani d . 1 1
N N2 0.7382(5) 0.0466(2) -0.07663(17) 0.0307(6) Uani d . 1 1
C C1 0.6477(6) 0.4209(3) 0.26587(19) 0.0233(6) Uani d . 1 1
H H1A 0.5052 0.4779 0.2472 0.035 Uiso calc R 1 1
H H1B 0.8159 0.4621 0.2871 0.035 Uiso calc R 1 1
H H1C 0.6013 0.3726 0.3146 0.035 Uiso calc R 1 1
C C2 0.8704(6) 0.2626(3) 0.19989(19) 0.0218(6) Uani d . 1 1
H H2 0.9858 0.2554 0.2562 0.026 Uiso calc R 1 1
C C3 0.8996(6) 0.1883(3) 0.13096(19) 0.0219(6) Uani d . 1 1
H H3 1.0361 0.1306 0.1387 0.026 Uiso calc R 1 1
C C4 0.7265(6) 0.1986(2) 0.04961(18) 0.0207(6) Uani d . 1 1
C C5 0.5356(6) 0.2869(3) 0.03797(19) 0.0243(6) Uani d . 1 1
H H5 0.4201 0.2965 -0.0181 0.029 Uiso calc R 1 1
C C6 0.5167(6) 0.3604(3) 0.10929(19) 0.0223(6) Uani d . 1 1
H H6 0.3883 0.4215 0.1023 0.027 Uiso calc R 1 1
C C7 0.7369(6) 0.1158(3) -0.0225(2) 0.0244(6) Uani d . 1 1

loop_
_atom_site_aniso_label
_atom_site_aniso_U_11
_atom_site_aniso_U_22
_atom_site_aniso_U_33
_atom_site_aniso_U_12
_atom_site_aniso_U_13
_atom_site_aniso_U_23
I1 0.01891(11) 0.02214(12) 0.02205(11) 0.00126(7) 0.00256(7) 0.00040(7)
N1 0.0211(12) 0.0212(12) 0.0191(12) 0.0000(9) 0.0065(9) 0.0021(9)
N2 0.0343(15) 0.0328(15) 0.0257(14) 0.0058(12) 0.0071(11) -0.0015(12)
C1 0.0265(15) 0.0239(15) 0.0201(14) 0.0037(12) 0.0055(12) 0.0008(11)
C2 0.0190(14) 0.0260(15) 0.0204(14) 0.0032(11) 0.0035(11) 0.0053(11)
C3 0.0197(14) 0.0238(15) 0.0237(15) 0.0060(11) 0.0078(11) 0.0048(11)
C4 0.0250(15) 0.0217(14) 0.0171(14) 0.0001(11) 0.0082(11) 0.0021(11)
C5 0.0229(15) 0.0301(17) 0.0190(14) 0.0041(12) 0.0010(11) 0.0021(12)
C6 0.0219(14) 0.0228(15) 0.0219(14) 0.0053(11) 0.0029(11) 0.0033(11)
C7 0.0253(15) 0.0256(16) 0.0234(15) 0.0017(12) 0.0073(12) 0.0027(12)

loop_
_atom_type_symbol
_atom_type_description
_atom_type_scat_dispersion_real
_atom_type_scat_dispersion_imag
_atom_type_scat_source
C C 0.0033 0.0016 'International Tables Vol C Tables 4.2.6.8 and 6.1.1.4'
H H 0.0000 0.0000 'International Tables Vol C Tables 4.2.6.8 and 6.1.1.4'
N N 0.0061 0.0033 'International Tables Vol C Tables 4.2.6.8 and 6.1.1.4'
I I -0.4742 1.8119 'International Tables Vol C Tables 4.2.6.8 and 6.1.1.4'

loop_
_geom_angle_atom_site_label_1
_geom_angle_atom_site_label_2
_geom_angle_atom_site_label_3
_geom_angle
C6 N1 C2 121.4(2)
C6 N1 C1 119.8(2)
C2 N1 C1 118.7(2)
N1 C1 H1A 109.5
N1 C1 H1B 109.5
H1A C1 H1B 109.5
N1 C1 H1C 109.5
H1A C1 H1C 109.5
H1B C1 H1C 109.5
N1 C2 C3 120.6(3)
N1 C2 H2 119.7
C3 C2 H2 119.7
C2 C3 C4 119.0(3)
C2 C3 H3 120.5
C4 C3 H3 120.5
C3 C4 C5 119.8(3)
C3 C4 C7 120.6(3)
C5 C4 C7 119.5(3)
C6 C5 C4 118.8(3)
C6 C5 H5 120.6
C4 C5 H5 120.6
N1 C6 C5 120.3(3)
N1 C6 H6 119.9
C5 C6 H6 119.9
N2 C7 C4 176.3(3)

loop_
_geom_bond_atom_site_label_1
_geom_bond_atom_site_label_2
_geom_bond_distance
N1 C6 1.343(4)
N1 C2 1.350(4)
N1 C1 1.480(4)
N2 C7 1.139(4)
C1 H1A 0.9800
C1 H1B 0.9800
C1 H1C 0.9800
C2 C3 1.370(4)
C2 H2 0.9500
C3 C4 1.388(4)
C3 H3 0.9500
C4 C5 1.390(4)
C4 C7 1.451(4)
C5 C6 1.381(4)
C5 H5 0.9500
C6 H6 0.9500

loop_
_geom_hbond_atom_site_label_D
_geom_hbond_atom_site_label_H
_geom_hbond_atom_site_label_A
_geom_hbond_site_symmetry_A
_geom_hbond_distance_DH
_geom_hbond_distance_HA
_geom_hbond_distance_DA
_geom_hbond_angle_DHA
C3 H3 N2 3_755 0.95 2.58 3.434(4) 149
C1 H1B N2 4_666 0.98 2.71 3.513(4) 140
C1 H1A I1 3_666 0.98 3.04 3.999(3) 166
C1 H1C I1 4_565 0.98 3.06 3.870(3) 141
C2 H2 I1 4_665 0.95 2.99 3.796(3) 144
C5 H5 I1 1_454 0.95 2.94 3.839(3) 158
C6 H6 I1 3_666 0.95 3.01 3.916(3) 161

loop_
_geom_torsion_atom_site_label_1
_geom_torsion_atom_site_label_2
_geom_torsion_atom_site_label_3
_geom_torsion_atom_site_label_4
_geom_torsion
C6 N1 C2 C3 -1.6(4)
C1 N1 C2 C3 177.5(3)
N1 C2 C3 C4 -1.1(4)
C2 C3 C4 C5 2.9(4)
C2 C3 C4 C7 -175.0(3)
C3 C4 C5 C6 -2.2(4)
C7 C4 C5 C6 175.8(3)
C2 N1 C6 C5 2.4(4)
C1 N1 C6 C5 -176.7(3)
C4 C5 C6 N1 -0.5(4)
C3 C4 C7 N2 76(5)
C5 C4 C7 N2 -102(5)

loop_
_cod_related_entry_id
_cod_related_entry_database
_cod_related_entry_code
1 ChemSpider 2057103
